data_1537275
loop_
_publ_author_name
'von der Muehll, R.'
'Sadel, A.'
'Hagenmuller, P.'

_publ_section_title
;
 Structure cristalline a 295 K de la phase ferroelectrique Li0.02 Na0.98
 Nb O3
;
_journal_name_full 'Journal of Solid State Chemistry'
_journal_page_first 176
_journal_page_last 182
_journal_volume 51
_journal_year 1984
_chemical_formula_sum 'Na Nb O3'
_chemical_name_systematic 'Na (Nb O3)'
_space_group_IT_number 29
_symmetry_space_group_name_Hall 'P -2bc -2c'
_symmetry_space_group_name_H-M 'P c 21 b'
_cell_angle_alpha 90
_cell_angle_beta 90
_cell_angle_gamma 90
_cell_formula_units_Z 8
_cell_length_a 5.494
_cell_length_b 15.461
_cell_length_c 5.551
_cell_volume 471.517
_citation_journal_id_ASTM JSSCBI
_cod_data_source_file vonderMuehll_JSSCBI_1984_602.cif
_cod_data_source_block Na1Nb1O3
_cod_original_cell_volume 471.5172
_cod_original_sg_symbol_Hall 'P 2c -2ac (y,z,x)'
_cod_original_formula_sum 'Na1 Nb1 O3'
_cod_database_code 1537275

loop_
_symmetry_equiv_pos_as_xyz
x,y,z
-x,y+1/2,-z
x,y+1/2,-z+1/2
-x,y,z+1/2

loop_
_atom_site_label
_atom_site_type_symbol
_atom_site_fract_x
_atom_site_fract_y
_atom_site_fract_z
_atom_site_occupancy
_atom_site_U_iso_or_equiv
Nb2 Nb+5 0.254 0.2502 0.2292 1 0.0
O4 O-2 0.5364 0.2299 0.4603 1 0.0
Na1 Na+1 0.2438 0.1204 0.7149 1 0.0
O1 O-2 0.459 0.0054 0.5506 1 0.0
Nb1 Nb+5 0.2565 0 0.2232 1 0.0
O5 O-2 0.3124 -0.1273 0.2738 1 0.0
Na2 Na+1 0.2415 0.3728 0.7732 1 0.0
O6 O-2 0.1871 0.1229 0.2649 1 0.0
O2 O-2 0.0327 -0.0132 -0.0186 1 0.0
O3 O-2 0.0331 0.2645 0.0358 1 0.0
